data_2021859
loop_
_publ_author_name
'Arakcheeva, Alla'
'Svitlyk, Volodymyr'
'Polini, Eleonora'
'Henry, Laura'
'Chernyshov, Dmitry'
'Sienkiewicz, Andrzej'
'Giriat, Ga\'etan'
'Glushkova, Anastasiia'
'Kollar, Marton'
'N\'afr\'adi, B\'alint'
'Forro, Laszlo'
'Horv\'ath, Endre'

_publ_section_title
;
 Pressure-induced transformation of CH3NH3PbI3: the role of the noble-gas
 pressure transmitting media
;
_journal_coeditor_code DK5077SUP1
_journal_issue 3
_journal_name_full 'Acta Crystallographica Section B Structural Science, Crystal Engineering and Materials'
_journal_page_first 361
_journal_paper_doi 10.1107/S2052520619004554
_journal_volume 75
_journal_year 2019
_chemical_formula_analytical 'C1 H6 I3 N1 Ne2.5 Pb1'
_chemical_formula_sum 'I3 Ne2.5 Pb'
_chemical_formula_weight 638.4
_chemical_name_common Ne-MAPbI3
_chemical_name_systematic ' neon lead iodide'
_chemical_properties_physical Pressure-sensitive
_space_group_IT_number 139
_space_group_name_Hall '-I 4 2'
_space_group_name_H-M_alt 'I 4/m m m'
_symmetry_cell_setting tetragonal
_symmetry_Int_Tables_number 139
_symmetry_space_group_name_Hall '-I 4 2'
_symmetry_space_group_name_H-M 'I 4/m m m'
_cell_angle_alpha 90
_cell_angle_beta 90
_cell_angle_gamma 90
_cell_formula_units_Z 8
_cell_length_a 10.538(5)
_cell_length_b 10.538(5)
_cell_length_c 10.379(5)
_cell_measurement_pressure 20.27
_cell_measurement_reflns_used 380
_cell_measurement_temperature 293
_cell_measurement_theta_max 8.82
_cell_measurement_theta_min 2.88
_cell_volume 1152.6(10)
_diffrn_ambient_temperature 293
_diffrn_detector 'Mar165 CCD'
_diffrn_measured_fraction_theta_full 0.64
_diffrn_measured_fraction_theta_max 0.64
_diffrn_measurement_device_type 'abstract diffractometer'
_diffrn_radiation_probe synchrotron
_diffrn_radiation_source synchrotron
_diffrn_radiation_type synchrotron
_diffrn_radiation_wavelength 0.3738
_diffrn_reflns_av_R_equivalents 0.0817
_diffrn_reflns_av_unetI/netI 0.0303
_diffrn_reflns_limit_h_max 8
_diffrn_reflns_limit_h_min -8
_diffrn_reflns_limit_k_max 8
_diffrn_reflns_limit_k_min -8
_diffrn_reflns_limit_l_max 5
_diffrn_reflns_limit_l_min -5
_diffrn_reflns_number 380
_diffrn_reflns_theta_full 8.82
_diffrn_reflns_theta_max 8.82
_diffrn_reflns_theta_min 2.88
_diffrn_source synchrotron
_exptl_absorpt_coefficient_mu 20.337
_exptl_absorpt_correction_type empirical
_exptl_absorpt_process_details
;
CrysAlisPro, Agilent Technologies,
Version 1.171.37.35 (release 13-08-2014 CrysAlis171 .NET)
(compiled Aug 13 2014,18:06:01)
Empirical absorption correction using spherical harmonics,
 implemented in SCALE3 ABSPACK scaling algorithm.
;
_exptl_crystal_density_diffrn 7.3572
_exptl_crystal_description irregular
_exptl_crystal_F_000 2128
_exptl_crystal_recrystallization_method 'Reaction under pressure of 20.27 GPa between Ne-PTM and MAPbI3'
_refine_diff_density_max 0.81
_refine_diff_density_min -1.35
_refine_ls_extinction_coef 2400(900)
_refine_ls_extinction_method 'B-C type 1 Gaussian isotropic (Becker & Coppens, 1974)'
_refine_ls_goodness_of_fit_gt 2.67
_refine_ls_goodness_of_fit_ref 1.52
_refine_ls_number_constraints 0
_refine_ls_number_parameters 19
_refine_ls_number_reflns 78
_refine_ls_number_restraints 0
_refine_ls_R_factor_all 0.1264
_refine_ls_R_factor_gt 0.0432
_refine_ls_shift/su_max 0.0489
_refine_ls_shift/su_mean 0.0139
_refine_ls_structure_factor_coef F
_refine_ls_weighting_details w=1/(\s^2^(F)+0.0001F^2^)
_refine_ls_weighting_scheme sigma
_refine_ls_wR_factor_gt 0.0450
_refine_ls_wR_factor_ref 0.0579
_reflns_number_gt 32
_reflns_number_total 78
_reflns_threshold_expression I>2\s(I)
_cod_data_source_file dk5077sup1.cif
_cod_data_source_block VII
_cod_original_cell_volume 1152.6(12)
_cod_original_sg_symbol_Hall '-I 4;-2'
_cod_original_formula_sum 'I3 Ne2.5 Pb1'
_cod_database_code 2021859
_diffrn_pressure 20.27

loop_
_space_group_symop.magn_id
_space_group_symop_operation_xyz
1 x,y,z
2 -x,-y,z
3 -y,x,z
4 y,-x,z
5 -x,y,-z
6 x,-y,-z
7 y,x,-z
8 -y,-x,-z
9 -x,-y,-z
10 x,y,-z
11 y,-x,-z
12 -y,x,-z
13 x,-y,z
14 -x,y,z
15 -y,-x,z
16 y,x,z
17 x+1/2,y+1/2,z+1/2
18 -x+1/2,-y+1/2,z+1/2
19 -y+1/2,x+1/2,z+1/2
20 y+1/2,-x+1/2,z+1/2
21 -x+1/2,y+1/2,-z+1/2
22 x+1/2,-y+1/2,-z+1/2
23 y+1/2,x+1/2,-z+1/2
24 -y+1/2,-x+1/2,-z+1/2
25 -x+1/2,-y+1/2,-z+1/2
26 x+1/2,y+1/2,-z+1/2
27 y+1/2,-x+1/2,-z+1/2
28 -y+1/2,x+1/2,-z+1/2
29 x+1/2,-y+1/2,z+1/2
30 -x+1/2,y+1/2,z+1/2
31 -y+1/2,-x+1/2,z+1/2
32 y+1/2,x+1/2,z+1/2

loop_
_atom_site_label
_atom_site_type_symbol
_atom_site_fract_x
_atom_site_fract_y
_atom_site_fract_z
_atom_site_adp_type
_atom_site_U_iso_or_equiv
_atom_site_site_symmetry_multiplicity
_atom_site_occupancy
_atom_site_calc_flag
I4 I 0 0 0 Uiso 0.166(15) 2 1 d
Pb2 Pb 0.5 0 0.75 Uiso 0.254(14) 4 1 d
I1 I 0.740(2) 0.5 0.7575(15) Uiso 0.254(14) 16 1 d
I2 I 0.5 0 0.5 Uiso 0.8(2) 4 0.5 d
I3 I 0 0 0.5 Uiso 0.40(6) 2 1 d
Pb1 Pb 0 0 0.745(2) Uiso 0.367(15) 4 1 d
Ne1 Ne 0.787(4) 0.5 0 Uiso 0.089(18) 8 1 d
Ne2 Ne 0.7143(18) 0.7143(18) 0.657(7) Uiso 0.002(14) 16 0.5 d
Ne3 Ne 0.5 0.751(11) 0.5 Uiso 0.17(5) 8 0.5 d

loop_
_atom_type_symbol
_atom_type_scat_dispersion_real
_atom_type_scat_dispersion_imag
_atom_type_scat_source
I -8.1659 3.0881 'International Tables Vol C tables 4.2.6.8 and 6.1.1.1'
Ne 0.0041 0.0040 'International Tables Vol C tables 4.2.6.8 and 6.1.1.1'
Pb -0.6363 3.6002 'International Tables Vol C tables 4.2.6.8 and 6.1.1.1'

loop_
_geom_angle_atom_site_label_1
_geom_angle_atom_site_label_2
_geom_angle_atom_site_label_3
_geom_angle_site_symmetry_1
_geom_angle_site_symmetry_3
_geom_angle
Pb1 I4 Pb1 1_554 5_556 180.0(5)
Pb1 I4 Ne3 1_554 17_444 90
Pb1 I4 Ne3 1_554 18_554 90
Pb1 I4 Ne3 1_554 19_544 90
Pb1 I4 Ne3 1_554 20_454 90
Pb1 I4 Ne3 5_556 17_444 90
Pb1 I4 Ne3 5_556 18_554 90
Pb1 I4 Ne3 5_556 19_544 90
Pb1 I4 Ne3 5_556 20_454 90
Ne3 I4 Ne3 17_444 18_554 180.0(5)
Ne3 I4 Ne3 17_444 19_544 90
Ne3 I4 Ne3 17_444 20_454 90
Ne3 I4 Ne3 18_554 19_544 90
Ne3 I4 Ne3 18_554 20_454 90
Ne3 I4 Ne3 19_544 20_454 180.0(5)
I1 Pb2 I1 3_645 4_565 176.7(5)
I1 Pb2 I1 3_645 21_646 90.047(13)
I1 Pb2 I1 3_645 22_456 90.047(13)
I1 Pb2 I2 3_645 . 91.6(3)
I1 Pb2 I2 3_645 19_545 88.4(3)
I1 Pb2 I1 4_565 21_646 90.047(13)
I1 Pb2 I1 4_565 22_456 90.047(13)
I1 Pb2 I2 4_565 . 91.6(3)
I1 Pb2 I2 4_565 19_545 88.4(3)
I1 Pb2 I1 21_646 22_456 176.7(5)
I1 Pb2 I2 21_646 . 88.4(3)
I1 Pb2 I2 21_646 19_545 91.6(3)
I1 Pb2 I2 22_456 . 88.4(3)
I1 Pb2 I2 22_456 19_545 91.6(3)
I2 Pb2 I2 . 19_545 180.0(5)
Pb2 I1 Pb1 3_655 21_556 177.9(8)
Pb2 I1 Ne1 3_655 1_556 80.4(10)
Pb2 I1 Ne2 3_655 . 95.6(7)
Pb2 I1 Ne2 3_655 4_565 95.6(7)
Pb2 I1 Ne3 3_655 4_565 86(2)
Pb1 I1 Ne1 21_556 1_556 101.7(12)
Pb1 I1 Ne2 21_556 . 83.5(7)
Pb1 I1 Ne2 21_556 4_565 83.5(7)
Pb1 I1 Ne3 21_556 4_565 92(3)
Ne1 I1 Ne2 1_556 . 115.5(15)
Ne1 I1 Ne2 1_556 4_565 115.5(15)
Ne1 I1 Ne3 1_556 4_565 166(3)
Ne2 I1 Ne2 . 4_565 129(2)
Pb2 I2 Pb2 . 19_544 180.0(5)
Pb2 I2 Ne1 . 17_445 90
Pb2 I2 Ne1 . 18_655 90
Pb2 I2 Ne3 . 1_545 90
Pb2 I2 Ne3 . 2_665 90
Pb2 I2 Ne1 19_544 17_445 90
Pb2 I2 Ne1 19_544 18_655 90
Pb2 I2 Ne3 19_544 1_545 90
Pb2 I2 Ne3 19_544 2_665 90
Ne1 I2 Ne1 17_445 18_655 180.0(5)
Ne1 I2 Ne3 17_445 1_545 90
Ne1 I2 Ne3 17_445 2_665 90
Ne1 I2 Ne3 18_655 1_545 90
Ne1 I2 Ne3 18_655 2_665 90
Ne3 I2 Ne3 1_545 2_665 180.0(5)
Pb1 I3 Pb1 . 5_556 180.0(5)
I4 Pb1 I1 1_556 21_546 90.5(6)
I4 Pb1 I1 1_556 22_456 90.5(6)
I4 Pb1 I1 1_556 23_446 90.5(6)
I4 Pb1 I1 1_556 24_556 90.5(6)
I4 Pb1 I3 1_556 . 180.0(5)
I1 Pb1 I1 21_546 22_456 179.0(11)
I1 Pb1 I1 21_546 23_446 89.995(10)
I1 Pb1 I1 21_546 24_556 89.995(10)
I1 Pb1 I3 21_546 . 89.5(6)
I1 Pb1 I1 22_456 23_446 89.995(10)
I1 Pb1 I1 22_456 24_556 89.995(10)
I1 Pb1 I3 22_456 . 89.5(6)
I1 Pb1 I1 23_446 24_556 179.0(11)
I1 Pb1 I3 23_446 . 89.5(6)
I1 Pb1 I3 24_556 . 89.5(6)
I1 Ne1 I1 1_554 6_566 157.6(19)
I1 Ne1 I2 1_554 17_554 101.2(10)
I1 Ne1 I2 6_566 17_554 101.2(10)
I1 Ne2 I1 . 3_655 91.2(16)
I1 Ne2 Ne2 . 24_666 84(2)
I1 Ne2 Ne3 . . 117(2)
I1 Ne2 Ne2 3_655 24_666 84(2)
I1 Ne2 Ne3 3_655 4_565 117(2)
Ne2 Ne2 Ne3 24_666 . 137(2)
Ne2 Ne2 Ne3 24_666 4_565 137(2)
Ne3 Ne2 Ne3 . 4_565 84(3)
I4 Ne3 I1 17_555 3_655 87(2)
I4 Ne3 I1 17_555 7_556 87(2)
I4 Ne3 I2 17_555 1_565 180.0(5)
I4 Ne3 Ne2 17_555 . 82(2)
I4 Ne3 Ne2 17_555 3_655 82(2)
I4 Ne3 Ne2 17_555 5_656 82(2)
I4 Ne3 Ne2 17_555 7_556 82(2)
I1 Ne3 I1 3_655 7_556 175(5)
I1 Ne3 I2 3_655 1_565 93(2)
I1 Ne3 Ne2 3_655 5_656 124.9(15)
I1 Ne3 Ne2 3_655 7_556 124.9(15)
I1 Ne3 I2 7_556 1_565 93(2)
I1 Ne3 Ne2 7_556 . 124.9(15)
I1 Ne3 Ne2 7_556 3_655 124.9(15)
I1 Ne3 Ne2 7_556 5_656 54.3(12)
I1 Ne3 Ne2 7_556 7_556 54.3(12)
I2 Ne3 Ne2 1_565 . 98(2)
I2 Ne3 Ne2 1_565 3_655 98(2)
I2 Ne3 Ne2 1_565 5_656 98(2)
I2 Ne3 Ne2 1_565 7_556 98(2)
Ne2 Ne3 Ne2 . 3_655 107.0(18)
Ne2 Ne3 Ne2 . 5_656 164(5)
Ne2 Ne3 Ne2 . 7_556 70.7(17)
Ne2 Ne3 Ne2 3_655 5_656 70.7(17)
Ne2 Ne3 Ne2 3_655 7_556 164(5)
Ne2 Ne3 Ne2 5_656 7_556 107.0(18)

loop_
_geom_bond_atom_site_label_1
_geom_bond_atom_site_label_2
_geom_bond_site_symmetry_2
_geom_bond_distance
I4 Pb1 1_554 2.65(2)
I4 Pb1 5_556 2.65(2)
I4 Ne3 17_444 2.65(11)
I4 Ne3 18_554 2.65(11)
I4 Ne3 19_544 2.65(11)
I4 Ne3 20_454 2.65(11)
Pb2 I1 3_645 2.74(2)
Pb2 I1 4_565 2.74(2)
Pb2 I1 21_646 2.74(2)
Pb2 I1 22_456 2.74(2)
Pb2 I2 . 2.595(3)
Pb2 I2 19_545 2.595(3)
I1 Pb1 21_556 2.53(2)
I1 Ne1 1_556 2.566(18)
I1 Ne2 . 2.50(3)
I1 Ne2 4_565 2.50(3)
I1 Ne3 4_565 2.675(17)
I2 Ne1 17_445 2.24(4)
I2 Ne1 18_655 2.24(4)
I2 Ne3 1_545 2.62(11)
I2 Ne3 2_665 2.62(11)
I3 Pb1 . 2.54(2)
I3 Pb1 5_556 2.54(2)
Ne2 Ne3 . 2.81(5)
Ne2 Ne3 4_565 2.81(5)

loop_
_twin_individual_id
_twin_individual_mass_fraction_refined
_twin_individual_twin_matrix_11
_twin_individual_twin_matrix_12
_twin_individual_twin_matrix_13
_twin_individual_twin_matrix_21
_twin_individual_twin_matrix_22
_twin_individual_twin_matrix_23
_twin_individual_twin_matrix_31
_twin_individual_twin_matrix_32
_twin_individual_twin_matrix_33
1 0.46(7) 1 0 0 0 1 0 0 0 1
2 0.44(5) 0.005 0.0101 0.9848 1 0.005 -0.005 -0.0052 1.0153 -0.0101
3 0.10(6) 0.005 1 -0.005 0.0101 0.005 0.9848 1.0153 -0.0052 -0.0101
